data_7712731
loop_
_publ_author_name
'Fischer, Paul J.'
'Roe, Charley B.'
'Stephenson, Jasmine N.'
'Dunscomb, Rachel J.'
'Carthy, Camille L.'
'Nataro, Chip'
'Young, Jr, Victor G'

_publ_section_title
;
 Exploring opportunities for tuning phenyltris(pyrazol-1-yl)borate
 donation by varying the extent of phenyl substituent fluorination.
;
_journal_name_full 'Dalton transactions (Cambridge, England : 2003)'
_journal_paper_doi 10.1039/d3dt00735a
_journal_year 2023
_chemical_formula_moiety 'C18 H11 B F3 Mo N6 O3, C8 H20 N'
_chemical_formula_sum 'C26 H31 B F3 Mo N7 O3'
_chemical_formula_weight 653.33
_chemical_name_common 22111z
_chemical_properties_physical Air-sensitive,Moisture-sensitive
_space_group_crystal_system monoclinic
_space_group_IT_number 14
_space_group_name_Hall '-P 2ybc'
_space_group_name_H-M_alt 'P 1 21/c 1'
_atom_sites_solution_hydrogens geom
_audit_creation_method SHELXL-2018/3
_audit_update_record
;
2023-02-23 deposited with the CCDC.	2023-03-29 downloaded from the CCDC.
;
_cell_angle_alpha 90
_cell_angle_beta 96.281(2)
_cell_angle_gamma 90
_cell_formula_units_Z 4
_cell_length_a 9.0744(4)
_cell_length_b 18.9906(8)
_cell_length_c 16.6747(6)
_cell_measurement_reflns_used 2912
_cell_measurement_temperature 150(2)
_cell_measurement_theta_max 28.14
_cell_measurement_theta_min 2.50
_cell_volume 2856.3(2)
_computing_cell_refinement 'Bruker SAINT'
_computing_data_collection 'Bruker APEX3'
_computing_data_reduction 'Bruker SAINT'
_computing_molecular_graphics 'Bruker SHELXTL'
_computing_publication_material 'Bruker SHELXTL'
_computing_structure_refinement 'SHELXL-2018/3 (Sheldrick 2015)'
_computing_structure_solution 'SHELXT-2018/2 (Sheldrick 2015)'
_diffrn_ambient_temperature 150(2)
_diffrn_measured_fraction_theta_full 0.999
_diffrn_measured_fraction_theta_max 0.995
_diffrn_measurement_device_type 'Bruker PHOTON-III CPAD'
_diffrn_measurement_method '\f and \w scans'
_diffrn_radiation_type MoK\a
_diffrn_radiation_wavelength 0.71073
_diffrn_reflns_av_R_equivalents 0.0441
_diffrn_reflns_av_unetI/netI 0.0501
_diffrn_reflns_Laue_measured_fraction_full 0.999
_diffrn_reflns_Laue_measured_fraction_max 0.995
_diffrn_reflns_limit_h_max 9
_diffrn_reflns_limit_h_min -12
_diffrn_reflns_limit_k_max 27
_diffrn_reflns_limit_k_min -22
_diffrn_reflns_limit_l_max 23
_diffrn_reflns_limit_l_min -23
_diffrn_reflns_number 29927
_diffrn_reflns_point_group_measured_fraction_full 0.999
_diffrn_reflns_point_group_measured_fraction_max 0.995
_diffrn_reflns_theta_full 25.242
_diffrn_reflns_theta_max 30.564
_diffrn_reflns_theta_min 2.145
_diffrn_source micro-focus
_exptl_absorpt_coefficient_mu 0.520
_exptl_absorpt_correction_T_max 0.7461
_exptl_absorpt_correction_T_min 0.6335
_exptl_absorpt_correction_type multi-scan
_exptl_absorpt_process_details 'SADABS-2016/2, (Sheldrick, 2016)'
_exptl_crystal_colour yellow
_exptl_crystal_density_diffrn 1.519
_exptl_crystal_description Block
_exptl_crystal_F_000 1336
_exptl_crystal_recrystallization_method 'Re-crystallisation from solvent: CH3CN/Et2O'
_exptl_crystal_size_max 0.190
_exptl_crystal_size_mid 0.160
_exptl_crystal_size_min 0.160
_exptl_transmission_factor_max 0.7461
_exptl_transmission_factor_min 0.6335
_refine_diff_density_max 0.403
_refine_diff_density_min -0.608
_refine_diff_density_rms 0.077
_refine_ls_extinction_method none
_refine_ls_goodness_of_fit_ref 1.013
_refine_ls_hydrogen_treatment constr
_refine_ls_matrix_type full
_refine_ls_number_parameters 374
_refine_ls_number_reflns 8704
_refine_ls_number_restraints 0
_refine_ls_restrained_S_all 1.013
_refine_ls_R_factor_all 0.0520
_refine_ls_R_factor_gt 0.0354
_refine_ls_shift/su_max 0.000
_refine_ls_shift/su_mean 0.000
_refine_ls_structure_factor_coef Fsqd
_refine_ls_weighting_details 'w=1/[\s^2^(Fo^2^)+(0.0372P)^2^+0.4966P] where P=(Fo^2^+2Fc^2^)/3'
_refine_ls_weighting_scheme calc
_refine_ls_wR_factor_gt 0.0777
_refine_ls_wR_factor_ref 0.0874
_reflns_Friedel_coverage 0.000
_reflns_number_gt 6715
_reflns_number_total 8704
_reflns_threshold_expression 'I > 2\s(I)'
_cod_data_source_file d3dt00735a2.cif
_cod_data_source_block 22111z
_cod_original_sg_symbol_H-M 'P 21/c'
_cod_database_code 7712731
_shelx_shelxl_version_number 2018/3
_shelx_space_group_comment
;
The symmetry employed for this shelxl refinement is uniquely defined
by the following loop, which should always be used as a source of
symmetry information in preference to the above space-group names.
They are only intended as comments.
;
_shelx_estimated_absorpt_t_min 0.908
_shelx_estimated_absorpt_t_max 0.921

loop_
_space_group_symop_operation_xyz
'x, y, z'
'-x, y+1/2, -z+1/2'
'-x, -y, -z'
'x, -y-1/2, z-1/2'

loop_
_atom_site_label
_atom_site_type_symbol
_atom_site_fract_x
_atom_site_fract_y
_atom_site_fract_z
_atom_site_U_iso_or_equiv
_atom_site_adp_type
_atom_site_occupancy
_atom_site_site_symmetry_order
_atom_site_calc_flag
_atom_site_refinement_flags_posn
_atom_site_refinement_flags_adp
_atom_site_refinement_flags_occupancy
_atom_site_disorder_assembly
_atom_site_disorder_group
N1 N 0.75032(17) 0.27427(8) 0.19970(9) 0.0205(3) Uani 1 1 d . . . . .
N2 N 0.73966(16) 0.30689(8) 0.27183(8) 0.0198(3) Uani 1 1 d . . . . .
C1 C 0.7538(2) 0.20527(10) 0.21466(11) 0.0232(4) Uani 1 1 d . . . . .
H1 H 0.760474 0.169912 0.174917 0.028 Uiso 1 1 calc R U . . .
C2 C 0.7465(2) 0.19191(11) 0.29621(11) 0.0252(4) Uani 1 1 d . . . . .
H2 H 0.747575 0.147473 0.322431 0.030 Uiso 1 1 calc R U . . .
C3 C 0.7375(2) 0.25747(10) 0.33025(11) 0.0227(4) Uani 1 1 d . . . . .
H3 H 0.730843 0.266628 0.385747 0.027 Uiso 1 1 calc R U . . .
N3 N 0.93001(17) 0.39873(9) 0.18046(9) 0.0222(3) Uani 1 1 d . . . . .
N4 N 0.88879(17) 0.41708(8) 0.25475(9) 0.0212(3) Uani 1 1 d . . . . .
C4 C 1.0461(2) 0.43898(11) 0.16911(12) 0.0282(4) Uani 1 1 d . . . . .
H4 H 1.097131 0.437642 0.122323 0.034 Uiso 1 1 calc R U . . .
C5 C 1.0831(2) 0.48333(12) 0.23491(13) 0.0336(5) Uani 1 1 d . . . . .
H5 H 1.161793 0.516482 0.242116 0.040 Uiso 1 1 calc R U . . .
C6 C 0.9801(2) 0.46832(11) 0.28690(12) 0.0271(4) Uani 1 1 d . . . . .
H6 H 0.974006 0.490478 0.337516 0.033 Uiso 1 1 calc R U . . .
N5 N 0.61722(17) 0.40564(8) 0.13802(9) 0.0215(3) Uani 1 1 d . . . . .
N6 N 0.61699(17) 0.42175(8) 0.21793(9) 0.0212(3) Uani 1 1 d . . . . .
C7 C 0.5155(2) 0.44682(11) 0.09808(12) 0.0270(4) Uani 1 1 d . . . . .
H7 H 0.491537 0.446289 0.041180 0.032 Uiso 1 1 calc R U . . .
C8 C 0.4489(2) 0.49054(11) 0.15002(12) 0.0297(4) Uani 1 1 d . . . . .
H8 H 0.373448 0.524538 0.136658 0.036 Uiso 1 1 calc R U . . .
C9 C 0.5168(2) 0.47360(10) 0.22522(12) 0.0258(4) Uani 1 1 d . . . . .
H9 H 0.496760 0.494843 0.274450 0.031 Uiso 1 1 calc R U . . .
B1 B 0.7397(2) 0.38862(11) 0.28043(12) 0.0202(4) Uani 1 1 d . . . . .
C10 C 0.7098(2) 0.40589(10) 0.37199(11) 0.0228(4) Uani 1 1 d . . . . .
C11 C 0.5637(2) 0.40469(11) 0.39189(11) 0.0262(4) Uani 1 1 d . . . . .
H11 H 0.484471 0.398058 0.350417 0.031 Uiso 1 1 calc R U . . .
C12 C 0.5328(2) 0.41291(11) 0.47027(12) 0.0291(4) Uani 1 1 d . . . . .
F1 F 0.39086(14) 0.41261(8) 0.48799(7) 0.0409(3) Uani 1 1 d . . . . .
C13 C 0.6437(3) 0.42183(11) 0.53200(11) 0.0314(5) Uani 1 1 d . . . . .
F2 F 0.61239(16) 0.43134(7) 0.60863(7) 0.0433(3) Uani 1 1 d . . . . .
C14 C 0.7871(2) 0.42039(11) 0.51354(11) 0.0318(5) Uani 1 1 d . . . . .
F3 F 0.89733(16) 0.42674(8) 0.57523(7) 0.0456(4) Uani 1 1 d . . . . .
C15 C 0.8223(2) 0.41212(11) 0.43588(11) 0.0274(4) Uani 1 1 d . . . . .
H15 H 0.923205 0.410638 0.425690 0.033 Uiso 1 1 calc R U . . .
Mo1 Mo 0.78170(2) 0.33414(2) 0.08781(2) 0.02039(5) Uani 1 1 d . . . . .
C16 C 0.8183(2) 0.39334(11) -0.00251(11) 0.0261(4) Uani 1 1 d . . . . .
O1 O 0.84490(17) 0.42818(9) -0.05743(8) 0.0376(4) Uani 1 1 d . . . . .
C17 C 0.9231(2) 0.27077(12) 0.04688(11) 0.0277(4) Uani 1 1 d . . . . .
O2 O 1.00572(18) 0.23255(10) 0.01853(9) 0.0434(4) Uani 1 1 d . . . . .
C18 C 0.6288(2) 0.28513(11) 0.01967(11) 0.0263(4) Uani 1 1 d . . . . .
O3 O 0.53240(16) 0.25594(9) -0.01979(9) 0.0366(4) Uani 1 1 d . . . . .
N7 N 0.23711(17) 0.29644(9) 0.76863(10) 0.0273(4) Uani 1 1 d . . . . .
C19 C 0.3618(2) 0.25557(13) 0.73695(15) 0.0383(5) Uani 1 1 d . . . . .
H19A H 0.412763 0.227518 0.781755 0.046 Uiso 1 1 calc R U . . .
H19B H 0.434687 0.289524 0.719463 0.046 Uiso 1 1 calc R U . . .
C20 C 0.3148(3) 0.20681(15) 0.66774(18) 0.0543(7) Uani 1 1 d . . . . .
H20A H 0.402065 0.182882 0.650998 0.081 Uiso 1 1 calc R U . . .
H20B H 0.266277 0.234030 0.622361 0.081 Uiso 1 1 calc R U . . .
H20C H 0.245285 0.171758 0.684769 0.081 Uiso 1 1 calc R U . . .
C21 C 0.1521(2) 0.33904(12) 0.70158(13) 0.0313(5) Uani 1 1 d . . . . .
H21A H 0.078059 0.368425 0.725434 0.038 Uiso 1 1 calc R U . . .
H21B H 0.097234 0.306014 0.663263 0.038 Uiso 1 1 calc R U . . .
C22 C 0.2455(3) 0.38622(14) 0.65508(16) 0.0467(6) Uani 1 1 d . . . . .
H22A H 0.183273 0.407361 0.609636 0.070 Uiso 1 1 calc R U . . .
H22B H 0.324509 0.358499 0.634699 0.070 Uiso 1 1 calc R U . . .
H22C H 0.289400 0.423521 0.690631 0.070 Uiso 1 1 calc R U . . .
C23 C 0.1263(2) 0.24733(12) 0.80082(14) 0.0341(5) Uani 1 1 d . . . . .
H23A H 0.075561 0.220305 0.755078 0.041 Uiso 1 1 calc R U . . .
H23B H 0.050264 0.276045 0.823958 0.041 Uiso 1 1 calc R U . . .
C24 C 0.1913(3) 0.19583(15) 0.86442(17) 0.0483(6) Uani 1 1 d . . . . .
H24A H 0.111014 0.173691 0.890206 0.072 Uiso 1 1 calc R U . . .
H24B H 0.257458 0.220950 0.905152 0.072 Uiso 1 1 calc R U . . .
H24C H 0.247365 0.159524 0.839074 0.072 Uiso 1 1 calc R U . . .
C25 C 0.3084(3) 0.34466(13) 0.83484(14) 0.0409(6) Uani 1 1 d . . . . .
H25A H 0.374889 0.377841 0.810456 0.049 Uiso 1 1 calc R U . . .
H25B H 0.370766 0.315574 0.874451 0.049 Uiso 1 1 calc R U . . .
C26 C 0.2033(4) 0.38659(18) 0.87931(18) 0.0661(9) Uani 1 1 d . . . . .
H26A H 0.259699 0.416894 0.919141 0.099 Uiso 1 1 calc R U . . .
H26B H 0.140849 0.354492 0.906876 0.099 Uiso 1 1 calc R U . . .
H26C H 0.140501 0.415766 0.840968 0.099 Uiso 1 1 calc R U . . .

loop_
_atom_site_aniso_label
_atom_site_aniso_U_11
_atom_site_aniso_U_22
_atom_site_aniso_U_33
_atom_site_aniso_U_23
_atom_site_aniso_U_13
_atom_site_aniso_U_12
N1 0.0224(8) 0.0209(8) 0.0182(7) -0.0016(6) 0.0023(6) 0.0004(6)
N2 0.0203(8) 0.0224(8) 0.0169(7) 0.0001(6) 0.0034(6) 0.0003(6)
C1 0.0221(9) 0.0219(9) 0.0253(9) -0.0021(7) 0.0009(7) 0.0003(8)
C2 0.0268(10) 0.0216(9) 0.0272(9) 0.0053(7) 0.0034(8) 0.0006(8)
C3 0.0222(9) 0.0272(10) 0.0187(8) 0.0049(7) 0.0029(7) -0.0009(8)
N3 0.0211(8) 0.0249(8) 0.0212(7) 0.0009(6) 0.0047(6) -0.0004(7)
N4 0.0203(8) 0.0226(8) 0.0206(7) -0.0014(6) 0.0026(6) -0.0011(6)
C4 0.0246(10) 0.0304(11) 0.0311(10) 0.0007(8) 0.0091(8) -0.0017(8)
C5 0.0275(11) 0.0322(12) 0.0413(12) -0.0017(9) 0.0051(9) -0.0099(9)
C6 0.0258(10) 0.0247(10) 0.0306(10) -0.0050(8) 0.0020(8) -0.0038(8)
N5 0.0229(8) 0.0236(8) 0.0180(7) 0.0027(6) 0.0021(6) -0.0004(6)
N6 0.0210(8) 0.0204(8) 0.0224(7) 0.0003(6) 0.0034(6) 0.0011(6)
C7 0.0256(10) 0.0269(10) 0.0278(9) 0.0073(8) -0.0005(8) -0.0005(8)
C8 0.0253(10) 0.0272(11) 0.0367(11) 0.0080(8) 0.0032(8) 0.0054(9)
C9 0.0259(10) 0.0224(10) 0.0302(10) -0.0005(7) 0.0069(8) 0.0018(8)
B1 0.0199(10) 0.0212(10) 0.0192(9) 0.0001(7) 0.0010(7) 0.0003(8)
C10 0.0269(10) 0.0197(9) 0.0219(9) -0.0018(7) 0.0031(7) 0.0005(8)
C11 0.0300(10) 0.0266(10) 0.0226(9) -0.0014(7) 0.0050(8) -0.0008(8)
C12 0.0336(11) 0.0263(11) 0.0291(10) 0.0010(8) 0.0115(8) 0.0030(9)
F1 0.0400(7) 0.0505(9) 0.0356(7) 0.0008(6) 0.0197(6) 0.0048(6)
C13 0.0490(13) 0.0259(10) 0.0205(9) -0.0030(8) 0.0087(9) 0.0086(10)
F2 0.0653(9) 0.0463(8) 0.0201(6) -0.0032(5) 0.0125(6) 0.0142(7)
C14 0.0405(12) 0.0308(11) 0.0224(9) -0.0041(8) -0.0042(8) 0.0043(10)
F3 0.0531(9) 0.0557(9) 0.0248(6) -0.0104(6) -0.0104(6) 0.0045(7)
C15 0.0285(10) 0.0275(10) 0.0257(9) -0.0029(8) 0.0011(8) 0.0031(8)
Mo1 0.02214(9) 0.02352(9) 0.01561(8) 0.00070(6) 0.00244(6) 0.00023(7)
C16 0.0255(10) 0.0304(11) 0.0220(9) -0.0009(8) 0.0011(7) 0.0010(8)
O1 0.0416(9) 0.0434(10) 0.0275(7) 0.0118(7) 0.0028(6) -0.0043(8)
C17 0.0272(10) 0.0352(12) 0.0202(9) 0.0024(8) 0.0012(7) -0.0014(9)
O2 0.0416(9) 0.0511(11) 0.0376(9) -0.0085(8) 0.0055(7) 0.0163(8)
C18 0.0272(10) 0.0316(11) 0.0208(9) 0.0001(8) 0.0059(7) 0.0042(9)
O3 0.0312(8) 0.0460(10) 0.0318(8) -0.0096(7) -0.0010(6) -0.0048(7)
N7 0.0171(8) 0.0265(9) 0.0377(9) -0.0006(7) 0.0007(7) 0.0000(7)
C19 0.0194(10) 0.0378(13) 0.0590(15) 0.0092(11) 0.0096(10) 0.0050(9)
C20 0.0455(15) 0.0390(15) 0.083(2) -0.0122(14) 0.0283(14) 0.0075(12)
C21 0.0238(10) 0.0357(12) 0.0333(10) -0.0025(9) -0.0024(8) 0.0064(9)
C22 0.0449(14) 0.0458(15) 0.0493(14) 0.0127(12) 0.0047(11) 0.0061(12)
C23 0.0201(10) 0.0359(12) 0.0473(13) -0.0014(10) 0.0084(9) -0.0038(9)
C24 0.0424(14) 0.0439(15) 0.0611(17) 0.0145(13) 0.0168(12) -0.0011(12)
C25 0.0388(13) 0.0414(14) 0.0390(12) 0.0018(10) -0.0118(10) -0.0102(11)
C26 0.078(2) 0.065(2) 0.0516(16) -0.0254(15) -0.0088(15) 0.0058(17)

loop_
_atom_type_symbol
_atom_type_description
_atom_type_scat_dispersion_real
_atom_type_scat_dispersion_imag
_atom_type_scat_source
C C 0.0033 0.0016 'International Tables Vol C Tables 4.2.6.8 and 6.1.1.4'
H H 0.0000 0.0000 'International Tables Vol C Tables 4.2.6.8 and 6.1.1.4'
B B 0.0013 0.0007 'International Tables Vol C Tables 4.2.6.8 and 6.1.1.4'
F F 0.0171 0.0103 'International Tables Vol C Tables 4.2.6.8 and 6.1.1.4'
Mo Mo -1.6832 0.6857 'International Tables Vol C Tables 4.2.6.8 and 6.1.1.4'
N N 0.0061 0.0033 'International Tables Vol C Tables 4.2.6.8 and 6.1.1.4'
O O 0.0106 0.0060 'International Tables Vol C Tables 4.2.6.8 and 6.1.1.4'

loop_
_geom_angle_atom_site_label_1
_geom_angle_atom_site_label_2
_geom_angle_atom_site_label_3
_geom_angle
_geom_angle_site_symmetry_1
_geom_angle_site_symmetry_3
_geom_angle_publ_flag
C1 N1 N2 106.47(15) . . ?
C1 N1 Mo1 130.91(13) . . ?
N2 N1 Mo1 122.24(12) . . ?
C3 N2 N1 109.10(16) . . ?
C3 N2 B1 128.59(15) . . ?
N1 N2 B1 122.22(14) . . ?
N1 C1 C2 111.05(17) . . ?
N1 C1 H1 124.5 . . ?
C2 C1 H1 124.5 . . ?
C3 C2 C1 104.46(17) . . ?
C3 C2 H2 127.8 . . ?
C1 C2 H2 127.8 . . ?
N2 C3 C2 108.93(17) . . ?
N2 C3 H3 125.5 . . ?
C2 C3 H3 125.5 . . ?
C4 N3 N4 106.24(15) . . ?
C4 N3 Mo1 128.83(13) . . ?
N4 N3 Mo1 123.00(11) . . ?
C6 N4 N3 108.91(15) . . ?
C6 N4 B1 130.82(16) . . ?
N3 N4 B1 119.23(14) . . ?
N3 C4 C5 111.13(19) . . ?
N3 C4 H4 124.4 . . ?
C5 C4 H4 124.4 . . ?
C6 C5 C4 104.48(18) . . ?
C6 C5 H5 127.8 . . ?
C4 C5 H5 127.8 . . ?
N4 C6 C5 109.23(18) . . ?
N4 C6 H6 125.4 . . ?
C5 C6 H6 125.4 . . ?
C7 N5 N6 106.32(15) . . ?
C7 N5 Mo1 128.41(13) . . ?
N6 N5 Mo1 124.78(11) . . ?
C9 N6 N5 108.83(15) . . ?
C9 N6 B1 131.72(16) . . ?
N5 N6 B1 118.70(15) . . ?
N5 C7 C8 111.42(17) . . ?
N5 C7 H7 124.3 . . ?
C8 C7 H7 124.3 . . ?
C7 C8 C9 104.35(18) . . ?
C7 C8 H8 127.8 . . ?
C9 C8 H8 127.8 . . ?
N6 C9 C8 109.06(18) . . ?
N6 C9 H9 125.5 . . ?
C8 C9 H9 125.5 . . ?
N4 B1 N2 108.16(15) . . ?
N4 B1 N6 104.62(15) . . ?
N2 B1 N6 110.16(14) . . ?
N4 B1 C10 115.48(15) . . ?
N2 B1 C10 106.92(15) . . ?
N6 B1 C10 111.45(16) . . ?
C11 C10 C15 116.85(17) . . ?
C11 C10 B1 118.84(16) . . ?
C15 C10 B1 123.65(18) . . ?
C12 C11 C10 121.31(18) . . ?
C12 C11 H11 119.3 . . ?
C10 C11 H11 119.3 . . ?
F1 C12 C13 118.40(18) . . ?
F1 C12 C11 120.33(18) . . ?
C13 C12 C11 121.3(2) . . ?
F2 C13 C14 121.25(18) . . ?
F2 C13 C12 120.9(2) . . ?
C14 C13 C12 117.83(18) . . ?
F3 C14 C13 117.81(18) . . ?
F3 C14 C15 119.7(2) . . ?
C13 C14 C15 122.53(18) . . ?
C14 C15 C10 120.1(2) . . ?
C14 C15 H15 119.9 . . ?
C10 C15 H15 119.9 . . ?
C18 Mo1 C17 87.37(8) . . ?
C18 Mo1 C16 89.75(8) . . ?
C17 Mo1 C16 84.84(8) . . ?
C18 Mo1 N1 95.58(7) . . ?
C17 Mo1 N1 97.37(7) . . ?
C16 Mo1 N1 174.32(7) . . ?
C18 Mo1 N5 92.68(7) . . ?
C17 Mo1 N5 178.47(7) . . ?
C16 Mo1 N5 96.69(7) . . ?
N1 Mo1 N5 81.11(6) . . ?
C18 Mo1 N3 170.09(7) . . ?
C17 Mo1 N3 101.97(7) . . ?
C16 Mo1 N3 94.33(7) . . ?
N1 Mo1 N3 80.10(5) . . ?
N5 Mo1 N3 77.89(5) . . ?
O1 C16 Mo1 177.80(18) . . ?
O2 C17 Mo1 176.97(16) . . ?
O3 C18 Mo1 177.60(17) . . ?
C23 N7 C25 111.08(17) . . ?
C23 N7 C21 106.60(15) . . ?
C25 N7 C21 110.75(16) . . ?
C23 N7 C19 111.05(17) . . ?
C25 N7 C19 106.66(16) . . ?
C21 N7 C19 110.76(17) . . ?
N7 C19 C20 115.01(18) . . ?
N7 C19 H19A 108.5 . . ?
C20 C19 H19A 108.5 . . ?
N7 C19 H19B 108.5 . . ?
C20 C19 H19B 108.5 . . ?
H19A C19 H19B 107.5 . . ?
C19 C20 H20A 109.5 . . ?
C19 C20 H20B 109.5 . . ?
H20A C20 H20B 109.5 . . ?
C19 C20 H20C 109.5 . . ?
H20A C20 H20C 109.5 . . ?
H20B C20 H20C 109.5 . . ?
N7 C21 C22 115.28(17) . . ?
N7 C21 H21A 108.5 . . ?
C22 C21 H21A 108.5 . . ?
N7 C21 H21B 108.5 . . ?
C22 C21 H21B 108.5 . . ?
H21A C21 H21B 107.5 . . ?
C21 C22 H22A 109.5 . . ?
C21 C22 H22B 109.5 . . ?
H22A C22 H22B 109.5 . . ?
C21 C22 H22C 109.5 . . ?
H22A C22 H22C 109.5 . . ?
H22B C22 H22C 109.5 . . ?
N7 C23 C24 115.07(17) . . ?
N7 C23 H23A 108.5 . . ?
C24 C23 H23A 108.5 . . ?
N7 C23 H23B 108.5 . . ?
C24 C23 H23B 108.5 . . ?
H23A C23 H23B 107.5 . . ?
C23 C24 H24A 109.5 . . ?
C23 C24 H24B 109.5 . . ?
H24A C24 H24B 109.5 . . ?
C23 C24 H24C 109.5 . . ?
H24A C24 H24C 109.5 . . ?
H24B C24 H24C 109.5 . . ?
N7 C25 C26 115.8(2) . . ?
N7 C25 H25A 108.3 . . ?
C26 C25 H25A 108.3 . . ?
N7 C25 H25B 108.3 . . ?
C26 C25 H25B 108.3 . . ?
H25A C25 H25B 107.4 . . ?
C25 C26 H26A 109.5 . . ?
C25 C26 H26B 109.5 . . ?
H26A C26 H26B 109.5 . . ?
C25 C26 H26C 109.5 . . ?
H26A C26 H26C 109.5 . . ?
H26B C26 H26C 109.5 . . ?

loop_
_geom_bond_atom_site_label_1
_geom_bond_atom_site_label_2
_geom_bond_distance
_geom_bond_site_symmetry_2
_geom_bond_publ_flag
N1 C1 1.334(2) . ?
N1 N2 1.366(2) . ?
N1 Mo1 2.2297(15) . ?
N2 C3 1.354(2) . ?
N2 B1 1.559(3) . ?
C1 C2 1.392(3) . ?
C1 H1 0.9500 . ?
C2 C3 1.375(3) . ?
C2 H2 0.9500 . ?
C3 H3 0.9500 . ?
N3 C4 1.332(2) . ?
N3 N4 1.377(2) . ?
N3 Mo1 2.2908(15) . ?
N4 C6 1.350(2) . ?
N4 B1 1.559(3) . ?
C4 C5 1.395(3) . ?
C4 H4 0.9500 . ?
C5 C6 1.372(3) . ?
C5 H5 0.9500 . ?
C6 H6 0.9500 . ?
N5 C7 1.332(2) . ?
N5 N6 1.367(2) . ?
N5 Mo1 2.2463(16) . ?
N6 C9 1.354(2) . ?
N6 B1 1.571(2) . ?
C7 C8 1.385(3) . ?
C7 H7 0.9500 . ?
C8 C9 1.373(3) . ?
C8 H8 0.9500 . ?
C9 H9 0.9500 . ?
B1 C10 1.613(3) . ?
C10 C11 1.401(3) . ?
C10 C15 1.397(3) . ?
C11 C12 1.375(3) . ?
C11 H11 0.9500 . ?
C12 F1 1.353(2) . ?
C12 C13 1.369(3) . ?
C13 F2 1.351(2) . ?
C13 C14 1.369(3) . ?
C14 F3 1.360(2) . ?
C14 C15 1.376(3) . ?
C15 H15 0.9500 . ?
Mo1 C18 1.933(2) . ?
Mo1 C17 1.937(2) . ?
Mo1 C16 1.937(2) . ?
C16 O1 1.176(2) . ?
C17 O2 1.179(3) . ?
C18 O3 1.175(2) . ?
N7 C23 1.513(3) . ?
N7 C25 1.523(3) . ?
N7 C21 1.520(2) . ?
N7 C19 1.514(3) . ?
C19 C20 1.505(4) . ?
C19 H19A 0.9900 . ?
C19 H19B 0.9900 . ?
C20 H20A 0.9800 . ?
C20 H20B 0.9800 . ?
C20 H20C 0.9800 . ?
C21 C22 1.505(3) . ?
C21 H21A 0.9900 . ?
C21 H21B 0.9900 . ?
C22 H22A 0.9800 . ?
C22 H22B 0.9800 . ?
C22 H22C 0.9800 . ?
C23 C24 1.514(3) . ?
C23 H23A 0.9900 . ?
C23 H23B 0.9900 . ?
C24 H24A 0.9800 . ?
C24 H24B 0.9800 . ?
C24 H24C 0.9800 . ?
C25 C26 1.500(4) . ?
C25 H25A 0.9900 . ?
C25 H25B 0.9900 . ?
C26 H26A 0.9800 . ?
C26 H26B 0.9800 . ?
C26 H26C 0.9800 . ?

loop_
_geom_torsion_atom_site_label_1
_geom_torsion_atom_site_label_2
_geom_torsion_atom_site_label_3
_geom_torsion_atom_site_label_4
_geom_torsion
_geom_torsion_site_symmetry_1
_geom_torsion_site_symmetry_2
_geom_torsion_site_symmetry_3
_geom_torsion_site_symmetry_4
_geom_torsion_publ_flag
C1 N1 N2 C3 0.30(19) . . . . ?
Mo1 N1 N2 C3 -173.39(11) . . . . ?
C1 N1 N2 B1 177.18(15) . . . . ?
Mo1 N1 N2 B1 3.5(2) . . . . ?
N2 N1 C1 C2 -0.4(2) . . . . ?
Mo1 N1 C1 C2 172.55(12) . . . . ?
N1 C1 C2 C3 0.3(2) . . . . ?
N1 N2 C3 C2 -0.1(2) . . . . ?
B1 N2 C3 C2 -176.74(16) . . . . ?
C1 C2 C3 N2 -0.1(2) . . . . ?
C4 N3 N4 C6 0.3(2) . . . . ?
Mo1 N3 N4 C6 -165.10(12) . . . . ?
C4 N3 N4 B1 169.90(16) . . . . ?
Mo1 N3 N4 B1 4.5(2) . . . . ?
N4 N3 C4 C5 0.4(2) . . . . ?
Mo1 N3 C4 C5 164.66(14) . . . . ?
N3 C4 C5 C6 -0.9(2) . . . . ?
N3 N4 C6 C5 -0.9(2) . . . . ?
B1 N4 C6 C5 -168.87(18) . . . . ?
C4 C5 C6 N4 1.1(2) . . . . ?
C7 N5 N6 C9 -1.2(2) . . . . ?
Mo1 N5 N6 C9 171.34(13) . . . . ?
C7 N5 N6 B1 -172.41(16) . . . . ?
Mo1 N5 N6 B1 0.1(2) . . . . ?
N6 N5 C7 C8 0.7(2) . . . . ?
Mo1 N5 C7 C8 -171.46(14) . . . . ?
N5 C7 C8 C9 0.1(2) . . . . ?
N5 N6 C9 C8 1.2(2) . . . . ?
B1 N6 C9 C8 170.93(19) . . . . ?
C7 C8 C9 N6 -0.8(2) . . . . ?
C6 N4 B1 N2 -139.22(18) . . . . ?
N3 N4 B1 N2 53.85(19) . . . . ?
C6 N4 B1 N6 103.4(2) . . . . ?
N3 N4 B1 N6 -63.6(2) . . . . ?
C6 N4 B1 C10 -19.5(3) . . . . ?
N3 N4 B1 C10 173.55(15) . . . . ?
C3 N2 B1 N4 115.90(19) . . . . ?
N1 N2 B1 N4 -60.34(19) . . . . ?
C3 N2 B1 N6 -130.31(18) . . . . ?
N1 N2 B1 N6 53.5(2) . . . . ?
C3 N2 B1 C10 -9.1(2) . . . . ?
N1 N2 B1 C10 174.71(15) . . . . ?
C9 N6 B1 N4 -107.4(2) . . . . ?
N5 N6 B1 N4 61.5(2) . . . . ?
C9 N6 B1 N2 136.6(2) . . . . ?
N5 N6 B1 N2 -54.5(2) . . . . ?
C9 N6 B1 C10 18.1(3) . . . . ?
N5 N6 B1 C10 -173.03(15) . . . . ?
N4 B1 C10 C11 158.25(17) . . . . ?
N2 B1 C10 C11 -81.4(2) . . . . ?
N6 B1 C10 C11 39.1(2) . . . . ?
N4 B1 C10 C15 -31.4(3) . . . . ?
N2 B1 C10 C15 89.0(2) . . . . ?
N6 B1 C10 C15 -150.57(18) . . . . ?
C15 C10 C11 C12 3.2(3) . . . . ?
B1 C10 C11 C12 174.26(18) . . . . ?
C10 C11 C12 F1 179.03(18) . . . . ?
C10 C11 C12 C13 -0.7(3) . . . . ?
F1 C12 C13 F2 -1.1(3) . . . . ?
C11 C12 C13 F2 178.61(19) . . . . ?
F1 C12 C13 C14 178.51(19) . . . . ?
C11 C12 C13 C14 -1.7(3) . . . . ?
F2 C13 C14 F3 1.9(3) . . . . ?
C12 C13 C14 F3 -177.71(19) . . . . ?
F2 C13 C14 C15 -178.8(2) . . . . ?
C12 C13 C14 C15 1.6(3) . . . . ?
F3 C14 C15 C10 -179.69(19) . . . . ?
C13 C14 C15 C10 1.0(3) . . . . ?
C11 C10 C15 C14 -3.4(3) . . . . ?
B1 C10 C15 C14 -173.90(19) . . . . ?
C23 N7 C19 C20 61.5(3) . . . . ?
C25 N7 C19 C20 -177.3(2) . . . . ?
C21 N7 C19 C20 -56.7(3) . . . . ?
C23 N7 C21 C22 -173.81(19) . . . . ?
C25 N7 C21 C22 65.2(2) . . . . ?
C19 N7 C21 C22 -52.9(2) . . . . ?
C25 N7 C23 C24 -63.8(2) . . . . ?
C21 N7 C23 C24 175.5(2) . . . . ?
C19 N7 C23 C24 54.8(3) . . . . ?
C23 N7 C25 C26 -54.5(3) . . . . ?
C21 N7 C25 C26 63.8(3) . . . . ?
C19 N7 C25 C26 -175.6(2) . . . . ?
